data_7001884
loop_
_publ_author_name
'Constable, Edwin C.'
'Redondo, Ana Hernandez'
'Housecroft, Catherine E.'
'Neuburger, Markus'
'Schaffner, Silvia'

_publ_section_title
;
 Copper(i) complexes of 6,6&#x2032;-disubstituted
 2,2&#x2032;-bipyridine dicarboxylic acids: new complexes for
 incorporation into copper-based dye sensitized solar cells (DSCs)
;
_journal_issue 33
_journal_name_full 'Dalton Transactions'
_journal_page_first 6634
_journal_page_last 6644
_journal_paper_doi 10.1039/b901346f
_journal_year 2009
_chemical_formula_moiety 'C20 H16 N2 O2'
_chemical_formula_sum 'C20 H16 N2 O2'
_chemical_formula_weight 316.36
_space_group_IT_number 61
_symmetry_cell_setting orthorhombic
_symmetry_space_group_name_Hall '-P 2bc 2ac'
_symmetry_space_group_name_H-M 'P c a b'
_atom_sites_solution_hydrogens geom
_atom_sites_solution_primary direct
_audit_creation_date 06-02-21
_audit_creation_method CRYSTALS_ver_12.24
_cell_angle_alpha 90
_cell_angle_beta 90
_cell_angle_gamma 90
_cell_formula_units_Z 4
_cell_length_a 6.51940(10)
_cell_length_b 12.1847(2)
_cell_length_c 19.5707(3)
_cell_measurement_reflns_used 6766
_cell_measurement_temperature 173
_cell_measurement_theta_max 28
_cell_measurement_theta_min 1
_cell_volume 1554.64(4)
_computing_cell_refinement 'Denzo/Scalepack (Otwinowski & Minor, 1996)'
_computing_data_collection 'COLLECT (Nonius BV, 1997)'
_computing_data_reduction 'Denzo/Scalepack (Otwinowski & Minor, 1996)'
_computing_molecular_graphics 'CAMERON (Watkin et al 1996)'
_computing_publication_material 'CRYSTALS (Betteridge et al 2003)'
_computing_structure_refinement 'CRYSTALS (Betteridge et al 2003)'
_computing_structure_solution 'SIR92 (Altomare et al, 1994)'
_diffrn_ambient_temperature 173
_diffrn_measured_fraction_theta_full 1.000
_diffrn_measured_fraction_theta_max 1.000
_diffrn_measurement_device_type 'Nonius Kappa CCD'
_diffrn_measurement_method '\f & \w scans'
_diffrn_radiation_monochromator graphite
_diffrn_radiation_type 'Mo K\a'
_diffrn_radiation_wavelength 0.71073
_diffrn_reflns_av_R_equivalents 0.071
_diffrn_reflns_limit_h_max 8
_diffrn_reflns_limit_h_min -8
_diffrn_reflns_limit_k_max 16
_diffrn_reflns_limit_k_min -16
_diffrn_reflns_limit_l_max 25
_diffrn_reflns_limit_l_min -25
_diffrn_reflns_number 13630
_diffrn_reflns_theta_full 27.868
_diffrn_reflns_theta_max 27.868
_diffrn_reflns_theta_min 2.081
_diffrn_standards_number 0
_exptl_absorpt_coefficient_mu 0.089
_exptl_absorpt_correction_T_max 1.00
_exptl_absorpt_correction_T_min 0.99
_exptl_absorpt_correction_type multi-scan
_exptl_absorpt_process_details 'Denzo/Scalepack (Otwinowski & Minor, 1996)'
_exptl_crystal_colour colorless
_exptl_crystal_density_diffrn 1.352
_exptl_crystal_description plate
_exptl_crystal_F_000 664
_exptl_crystal_size_max 0.21
_exptl_crystal_size_mid 0.16
_exptl_crystal_size_min 0.04
_refine_diff_density_max 0.24
_refine_diff_density_min -0.21
_refine_ls_extinction_method None
_refine_ls_goodness_of_fit_ref 1.1205
_refine_ls_hydrogen_treatment noref
_refine_ls_matrix_type full
_refine_ls_number_parameters 109
_refine_ls_number_reflns 1101
_refine_ls_number_restraints 0
_refine_ls_R_factor_all 0.0641
_refine_ls_R_factor_gt 0.0408
_refine_ls_shift/su_max 0.000368
_refine_ls_structure_factor_coef F
_refine_ls_weighting_details
;
Method, part 1, Chebychev polynomial, (Watkin, 1994, Prince, 1982)
[weight] = 1.0/[A~0~*T~0~(x)+A~1~*T~1~(x) ... +A~n-1~]*T~n-1~(x)]
where A~i~ are the Chebychev coefficients listed below and x= Fcalc/Fmax
Method = Robust Weighting (Prince, 1982)
W = [weight] * [1-(deltaF/6*sigmaF)^2^]^2^
A~i~ are:
-0.606E-02 -0.655 -0.355 -0.344
;
_refine_ls_weighting_scheme calc
_refine_ls_wR_factor_all 0.0416
_refine_ls_wR_factor_gt 0.0349
_refine_ls_wR_factor_ref 0.0349
_reflns_limit_h_max 8
_reflns_limit_h_min 0
_reflns_limit_k_max 16
_reflns_limit_k_min 0
_reflns_limit_l_max 25
_reflns_limit_l_min 0
_reflns_number_gt 1101
_reflns_number_total 1855
_reflns_threshold_expression I>2.50u(I)
_oxford_diffrn_Wilson_B_factor 0.00
_oxford_diffrn_Wilson_scale 0.00
_oxford_refine_ls_scale 0.4537(10)
_oxford_structure_analysis_title '2211012 ah038_173k'
_cod_data_source_file b901346f.txt
_cod_data_source_block ah038
_cod_depositor_comments
;
The following automatic conversions were performed:
'_symmetry_cell_setting' value 'Orthorhombic' changed to 'orthorhombic'
according to '/home/saulius/struct/CIF-dictionaries/cif_core.dic'
dictionary named 'cif_core.dic' version 2.4.1 from 2010-06-29.

Automatic conversion script
Id: cif_fix_enum 1527 2010-12-29 10:47:43Z saulius 
;
_cod_original_sg_symbol_H-M 'P c a b '
_cod_database_code 7001884

loop_
_symmetry_equiv_pos_as_xyz
x,y,z
-x,-y,-z
-x+1/2,y,z+1/2
x+1/2,-y,-z+1/2
x+1/2,-y+1/2,z
-x+1/2,y+1/2,-z
-x,-y+1/2,z+1/2
x,y+1/2,-z+1/2

loop_
_atom_site_label
_atom_site_type_symbol
_atom_site_fract_x
_atom_site_fract_y
_atom_site_fract_z
_atom_site_U_iso_or_equiv
_atom_site_occupancy
_atom_site_adp_type
_atom_site_refinement_flags_posn
_atom_site_refinement_flags_adp
_atom_site_refinement_flags_occupancy
_atom_site_disorder_assembly
_atom_site_disorder_group
_atom_site_attached_hydrogens
O1 O 0.6175(2) 0.08450(11) 0.69342(6) 0.0456 1.0000 Uani . . . . . .
N1 N 0.82494(19) 0.07373(10) 0.44504(6) 0.0283 1.0000 Uani . . . . . .
C1 C 0.4858(4) 0.10186(18) 0.74607(10) 0.0535 1.0000 Uani . . . . . .
C2 C 0.3099(4) 0.14236(16) 0.72317(10) 0.0558 1.0000 Uani . . . . . .
C3 C 0.3277(3) 0.15308(14) 0.64968(9) 0.0410 1.0000 Uani . . . . . .
C4 C 0.5182(3) 0.11676(12) 0.63509(8) 0.0310 1.0000 Uani . . . . . .
C5 C 0.6258(2) 0.10412(12) 0.57040(8) 0.0283 1.0000 Uani . . . . . .
C6 C 0.5456(2) 0.14688(12) 0.51029(8) 0.0312 1.0000 Uani . . . . . .
C7 C 0.6482(2) 0.12985(12) 0.44905(8) 0.0298 1.0000 Uani . . . . . .
C8 C 0.5611(3) 0.17272(15) 0.38313(8) 0.0389 1.0000 Uani . . . . . .
C9 C 0.9030(2) 0.03217(11) 0.50324(7) 0.0269 1.0000 Uani . . . . . .
C10 C 0.8104(2) 0.04621(12) 0.56659(8) 0.0291 1.0000 Uani . . . . . .
H111 H 0.5218 0.0812 0.7939 0.0695 1.0000 Uiso R . . . . .
H121 H 0.1953 0.1639 0.7491 0.0667 1.0000 Uiso R . . . . .
H131 H 0.2330 0.1793 0.6194 0.0500 1.0000 Uiso R . . . . .
H161 H 0.4178 0.1926 0.5109 0.0377 1.0000 Uiso R . . . . .
H181 H 0.5494 0.2524 0.3843 0.0498 1.0000 Uiso R . . . . .
H182 H 0.6477 0.1587 0.3443 0.0506 1.0000 Uiso R . . . . .
H183 H 0.4280 0.1435 0.3738 0.0516 1.0000 Uiso R . . . . .
H201 H 0.8708 0.0126 0.6073 0.0339 1.0000 Uiso R . . . . .

loop_
_atom_site_aniso_label
_atom_site_aniso_U_11
_atom_site_aniso_U_22
_atom_site_aniso_U_33
_atom_site_aniso_U_23
_atom_site_aniso_U_13
_atom_site_aniso_U_12
O1 0.0509(8) 0.0547(7) 0.0310(6) 0.0027(6) 0.0023(5) 0.0031(6)
N1 0.0261(6) 0.0320(6) 0.0268(6) 0.0017(5) -0.0006(5) -0.0011(5)
C1 0.0679(14) 0.0578(11) 0.0348(9) 0.0020(8) 0.0137(10) -0.0014(11)
C2 0.0645(15) 0.0497(10) 0.0532(12) -0.0112(9) 0.0338(11) -0.0042(10)
C3 0.0374(9) 0.0369(8) 0.0487(10) -0.0008(7) 0.0118(7) 0.0064(7)
C4 0.0350(8) 0.0291(7) 0.0289(7) 0.0000(6) 0.0027(6) 0.0013(6)
C5 0.0268(8) 0.0287(7) 0.0293(7) -0.0014(5) 0.0022(6) -0.0015(6)
C6 0.0285(8) 0.0314(7) 0.0338(8) 0.0018(6) 0.0006(6) 0.0032(6)
C7 0.0280(7) 0.0313(7) 0.0302(8) 0.0032(6) -0.0015(6) -0.0008(6)
C8 0.0360(9) 0.0489(10) 0.0318(8) 0.0061(7) -0.0020(7) 0.0056(7)
C9 0.0242(7) 0.0289(6) 0.0275(7) -0.0002(5) -0.0003(5) -0.0026(6)
C10 0.0276(7) 0.0320(7) 0.0277(7) 0.0027(6) 0.0000(6) 0.0004(6)

loop_
_atom_type_symbol
_atom_type_scat_dispersion_real
_atom_type_scat_dispersion_imag
_atom_type_scat_Cromer_Mann_a1
_atom_type_scat_Cromer_Mann_b1
_atom_type_scat_Cromer_Mann_a2
_atom_type_scat_Cromer_Mann_b2
_atom_type_scat_Cromer_Mann_a3
_atom_type_scat_Cromer_Mann_b3
_atom_type_scat_Cromer_Mann_a4
_atom_type_scat_Cromer_Mann_b4
_atom_type_scat_Cromer_Mann_c
_atom_type_scat_source
C 0.0033 0.0016 2.3100 20.8439 1.0200 10.2075 1.5886 0.5687 0.8650 51.6512 0.2156 'International Tables Vol C 4.2.6.8 and 6.1.1.4'
H 0.0000 0.0000 0.4930 10.5109 0.3229 26.1257 0.1402 3.1424 0.0408 57.7998 0.0030 'International Tables Vol C 4.2.6.8 and 6.1.1.4'
N 0.0061 0.0033 12.2126 0.0057 3.1322 9.8933 2.0125 28.9975 1.1663 0.5826 -11.5290 'International Tables Vol C 4.2.6.8 and 6.1.1.4'
O 0.0106 0.0060 3.0485 13.2771 2.2868 5.7011 1.5463 0.3239 0.8670 32.9089 0.2508 'International Tables Vol C 4.2.6.8 and 6.1.1.4'

loop_
_geom_angle_atom_site_label_1
_geom_angle_site_symmetry_1
_geom_angle_atom_site_label_2
_geom_angle_site_symmetry_2
_geom_angle_atom_site_label_3
_geom_angle_site_symmetry_3
_geom_angle
_geom_angle_publ_flag
C1 . O1 . C4 . 106.77(16) yes
C7 . N1 . C9 . 117.82(13) yes
O1 . C1 . C2 . 110.39(17) yes
O1 . C1 . H111 . 121.581 no
C2 . C1 . H111 . 127.925 no
C1 . C2 . C3 . 107.45(17) yes
C1 . C2 . H121 . 127.424 no
C3 . C2 . H121 . 125.067 no
C2 . C3 . C4 . 104.72(18) yes
C2 . C3 . H131 . 128.454 no
C4 . C3 . H131 . 126.817 no
O1 . C4 . C3 . 110.66(14) yes
O1 . C4 . C5 . 117.82(14) yes
C3 . C4 . C5 . 131.49(16) yes
C4 . C5 . C6 . 121.05(14) yes
C4 . C5 . C10 . 121.00(14) yes
C6 . C5 . C10 . 117.93(14) yes
C5 . C6 . C7 . 119.59(15) yes
C5 . C6 . H161 . 120.767 no
C7 . C6 . H161 . 119.589 no
C6 . C7 . N1 . 122.71(14) yes
C6 . C7 . C8 . 120.47(14) yes
N1 . C7 . C8 . 116.80(14) yes
C7 . C8 . H181 . 110.830 no
C7 . C8 . H182 . 113.273 no
H181 . C8 . H182 . 103.984 no
C7 . C8 . H183 . 112.174 no
H181 . C8 . H183 . 107.706 no
H182 . C8 . H183 . 108.420 no
C9 2_756 C9 . N1 . 116.48(16) yes
C9 2_756 C9 . C10 . 120.56(16) yes
N1 . C9 . C10 . 122.96(14) yes
C5 . C10 . C9 . 118.96(14) yes
C5 . C10 . H201 . 120.964 no
C9 . C10 . H201 . 120.002 no

loop_
_geom_bond_atom_site_label_1
_geom_bond_site_symmetry_1
_geom_bond_atom_site_label_2
_geom_bond_site_symmetry_2
_geom_bond_distance
_geom_bond_publ_flag
O1 . C1 . 1.358(2) yes
O1 . C4 . 1.370(2) yes
N1 . C7 . 1.342(2) yes
N1 . C9 . 1.3465(19) yes
C1 . C2 . 1.326(3) yes
C1 . H111 . 0.997 no
C2 . C3 . 1.449(3) yes
C2 . H121 . 0.941 no
C3 . C4 . 1.349(3) yes
C3 . H131 . 0.914 no
C4 . C5 . 1.455(2) yes
C5 . C6 . 1.389(2) yes
C5 . C10 . 1.397(2) yes
C6 . C7 . 1.388(2) yes
C6 . H161 . 1.002 no
C7 . C8 . 1.503(2) yes
C8 . H181 . 0.974 no
C8 . H182 . 0.962 no
C8 . H183 . 0.956 no
C9 . C9 2_756 1.493(3) yes
C9 . C10 . 1.390(2) yes
C10 . H201 . 0.978 no
